data_7251436
loop_
_publ_author_name
'Mao, Zhen'
'Li, Hai-Jian'
'He, Xue'
'Liu, Sui-Jun'
'Wen, He-Rui'
'He, Li-Hua'
'Chen, Jing-Lin'

_publ_section_title
;
 Tricolor reversible luminescence switching of a mechano-/vapo-chromic
 mononuclear Cu(i) complex
;
_journal_issue 12
_journal_name_full CrystEngComm
_journal_page_first 1877
_journal_page_last 1882
_journal_paper_doi 10.1039/D5CE01142F
_journal_volume 28
_journal_year 2026
_chemical_formula_moiety 'C36 H33 Cu N3 P2, Cl O4, C3 H6 O'
_chemical_formula_sum 'C39 H39 Cl Cu N3 O5 P2'
_chemical_formula_weight 790.66
_space_group_crystal_system monoclinic
_space_group_IT_number 15
_space_group_name_Hall '-I 2ya'
_space_group_name_H-M_alt 'I 1 2/a 1'
_atom_sites_solution_hydrogens geom
_atom_sites_solution_primary iterative
_audit_creation_date 2025-05-24
_audit_creation_method
;
Olex2 1.5-alpha
(compiled 2024.02.16 svn.r378c4104 for OlexSys, GUI svn.r6928)
;
_audit_update_record
;
2025-11-03 deposited with the CCDC.	2026-02-12 downloaded from the CCDC.
;
_cell_angle_alpha 90
_cell_angle_beta 105.845(10)
_cell_angle_gamma 90
_cell_formula_units_Z 8
_cell_length_a 20.8314(18)
_cell_length_b 17.0911(16)
_cell_length_c 22.858(3)
_cell_measurement_reflns_used 4738
_cell_measurement_temperature 270.5(3)
_cell_measurement_theta_max 30.7780
_cell_measurement_theta_min 2.0500
_cell_volume 7828.9(15)
_computing_cell_refinement 'CrysAlisPro 1.171.42.92a (Rigaku OD, 2023)'
_computing_data_collection 'CrysAlisPro 1.171.42.92a (Rigaku OD, 2023)'
_computing_data_reduction 'CrysAlisPro 1.171.42.92a (Rigaku OD, 2023)'
_computing_molecular_graphics 'Olex2 1.5-alpha (Dolomanov et al., 2009)'
_computing_publication_material 'Olex2 1.5-alpha (Dolomanov et al., 2009)'
_computing_structure_refinement 'olex2.refine 1.5-alpha (Bourhis et al., 2015)'
_computing_structure_solution 'olex2.solve 1.5-alpha (Bourhis et al., 2015)'
_diffrn_ambient_environment N~2~
_diffrn_ambient_temperature 270.5(3)
_diffrn_detector 'Hybrid Pixel Array Detector'
_diffrn_detector_area_resol_mean 10.0000
_diffrn_detector_type HyPix
_diffrn_measured_fraction_theta_full 0.999
_diffrn_measured_fraction_theta_max 0.999
_diffrn_measurement_details
;
List of Runs (angles in degrees, time in seconds):

  # Type    Start    End  Width  t~exp~   \w     \q     \k     \f   Frames
#--------------------------------------------------------------------------
  1  \w    -40.00 -15.00   0.50    0.70    --   -5.46 103.00  70.00   50
  2  \w     -8.00  78.00   0.50    0.70    --    4.44  37.00-180.00  172
  3  \w    -16.00  10.00   0.50    0.70    --    4.44 -99.00-120.00   52
  4  \w    -17.00  27.00   0.50    0.70    --   -5.46 -99.00-180.00   88
  5  \w    -18.00  27.00   0.50    0.70    --   -5.46 -99.00 -90.00   90
  6  \w     -9.00  17.00   0.50    0.70    --   -5.46 -99.00  60.00   52
  7  \w    -17.00  37.00   0.50    0.70    --    4.44 -99.00  90.00  108
  8  \w     -9.00  16.00   0.50    0.70    --   -5.46 -99.00 150.00   50
;
_diffrn_measurement_device 'four-circle diffractometer'
_diffrn_measurement_device_type 'XtaLAB Synergy R, HyPix'
_diffrn_measurement_method '\w scans'
_diffrn_orient_matrix_type 'CrysAlisPro convention (1999,Acta A55,543-557)'
_diffrn_orient_matrix_UB_11 -0.0103639000
_diffrn_orient_matrix_UB_12 0.0374157000
_diffrn_orient_matrix_UB_13 0.0073710000
_diffrn_orient_matrix_UB_21 -0.0005370000
_diffrn_orient_matrix_UB_22 0.0137235000
_diffrn_orient_matrix_UB_23 -0.0293836000
_diffrn_orient_matrix_UB_31 -0.0338421000
_diffrn_orient_matrix_UB_32 -0.0116532000
_diffrn_orient_matrix_UB_33 -0.0110131000
_diffrn_radiation_monochromator mirror
_diffrn_radiation_probe x-ray
_diffrn_radiation_type 'Mo K\a'
_diffrn_radiation_wavelength 0.71073
_diffrn_reflns_av_R_equivalents 0.1747
_diffrn_reflns_av_unetI/netI 0.1322
_diffrn_reflns_Laue_measured_fraction_full 0.999
_diffrn_reflns_Laue_measured_fraction_max 0.999
_diffrn_reflns_limit_h_max 26
_diffrn_reflns_limit_h_min -23
_diffrn_reflns_limit_k_max 21
_diffrn_reflns_limit_k_min -21
_diffrn_reflns_limit_l_max 28
_diffrn_reflns_limit_l_min -28
_diffrn_reflns_number 40189
_diffrn_reflns_point_group_measured_fraction_full 0.999
_diffrn_reflns_point_group_measured_fraction_max 0.999
_diffrn_reflns_theta_full 25.242
_diffrn_reflns_theta_max 26.371
_diffrn_reflns_theta_min 2.032
_diffrn_source 'micro-focus sealed X-ray tube'
_diffrn_source_type 'Mova (Mo) X-ray Source'
_exptl_absorpt_coefficient_mu 0.753
_exptl_absorpt_correction_T_max 1.00000
_exptl_absorpt_correction_T_min 0.81175
_exptl_absorpt_correction_type multi-scan
_exptl_absorpt_process_details
;
CrysAlisPro 1.171.42.92a (Rigaku Oxford Diffraction, 2023)
Empirical absorption correction using spherical harmonics,
implemented in SCALE3 ABSPACK scaling algorithm.
;
_exptl_crystal_colour colourless
_exptl_crystal_colour_primary colourless
_exptl_crystal_density_diffrn 1.342
_exptl_crystal_description block
_exptl_crystal_F_000 3280
_refine_diff_density_max 0.837
_refine_diff_density_min -0.531
_refine_diff_density_rms 0.072
_refine_ls_extinction_method none
_refine_ls_goodness_of_fit_ref 0.992
_refine_ls_hydrogen_treatment constr
_refine_ls_matrix_type full
_refine_ls_number_parameters 462
_refine_ls_number_reflns 8008
_refine_ls_number_restraints 30
_refine_ls_restrained_S_all 1.031
_refine_ls_R_factor_all 0.1980
_refine_ls_R_factor_gt 0.0769
_refine_ls_shift/su_max 0.000
_refine_ls_shift/su_mean 0.000
_refine_ls_structure_factor_coef Fsqd
_refine_ls_weighting_details 'w=1/[\s^2^(Fo^2^)+(0.1180P)^2^] where P=(Fo^2^+2Fc^2^)/3'
_refine_ls_weighting_scheme calc
_refine_ls_wR_factor_gt 0.1946
_refine_ls_wR_factor_ref 0.2512
_reflns_Friedel_coverage 0.000
_reflns_number_gt 3311
_reflns_number_total 8008
_reflns_threshold_expression 'I > 2\s(I)'
_cod_data_source_file d5ce01142f2.cif
_cod_data_source_block 1-g
_cod_depositor_comments 'Adding full bibliography for 7251435--7251436.cif.'
_cod_original_cell_volume 7828.9(14)
_cod_database_code 7251436
_shelx_shelxl_version_number 2018/3
_shelx_space_group_comment
;
The symmetry employed for this shelxl refinement is uniquely defined
by the following loop, which should always be used as a source of
symmetry information in preference to the above space-group names.
They are only intended as comments.
;
_olex2_refinement_description
;
1. Fixed Uiso
 At 1.2 times of:
  All C(H) groups, All C(H,H) groups, All N(H) groups
 At 1.5 times of:
  All C(H,H,H) groups
2. Uiso/Uaniso restraints and constraints
Uanis(C20) \\sim Ueq, Uanis(C2) \\sim Ueq, Uanis(O1) \\sim Ueq, Uanis(O2) \\sim
Ueq, Uanis(O4) \\sim Ueq: with sigma of 0.01 and sigma for terminal atoms of
0.02
Uanis(O1) \\sim Ueq, Uanis(O4) \\sim Ueq: with sigma of 0.01 and sigma for
terminal atoms of 0.02
3.a Secondary CH2 refined with riding coordinates:
 C35(H35A,H35B), C36(H36A,H36B)
3.b Aromatic/amide H refined with riding coordinates:
 N3(H3), C10(H10), C28(H28), C9(H9), C7(H7), C30(H30), C24(H24), C8(H8),
 C4(H4), C34(H34), C1(H1), C12(H12), C3(H3A), C25(H25), C32(H32), C16(H16),
 C20(H20), C31(H31), C33(H33), C27(H27), C22(H22), C18(H18), C19(H19), C2(H2),
 C26(H26), C13(H13), C14(H14), C15(H15), C21(H21)
3.c Idealised Me refined as rotating group:
 C39(H39A,H39B,H39C), C37(H37A,H37B,H37C)
;
_olex2_submission_special_instructions 'No special instructions were received'
_oxdiff_exptl_absorpt_empirical_details
;
Empirical correction (ABSPACK) includes:
- Absorption correction using spherical harmonics
- Frame scaling
;
_oxdiff_exptl_absorpt_empirical_full_max 1.236
_oxdiff_exptl_absorpt_empirical_full_min 0.853

loop_
_space_group_symop_operation_xyz
'x, y, z'
'-x+1/2, y, -z'
'x+1/2, y+1/2, z+1/2'
'-x+1, y+1/2, -z+1/2'
'-x, -y, -z'
'x-1/2, -y, z'
'-x+1/2, -y+1/2, -z+1/2'
'x, -y+1/2, z+1/2'

loop_
_atom_site_label
_atom_site_type_symbol
_atom_site_fract_x
_atom_site_fract_y
_atom_site_fract_z
_atom_site_U_iso_or_equiv
_atom_site_adp_type
_atom_site_occupancy
_atom_site_site_symmetry_order
_atom_site_calc_flag
_atom_site_refinement_flags_posn
_atom_site_refinement_flags_adp
_atom_site_refinement_flags_occupancy
_atom_site_disorder_assembly
_atom_site_disorder_group
Cu1 Cu 0.51467(4) 0.50610(5) 0.18574(4) 0.0589(3) Uani 1 1 d . . . . .
P1 P 0.50904(8) 0.37365(10) 0.18432(8) 0.0588(5) Uani 1 1 d . . . . .
P2 P 0.62607(8) 0.50448(10) 0.22077(8) 0.0586(5) Uani 1 1 d . . . . .
Cl1 Cl 0.24401(10) 0.77154(14) 0.12319(12) 0.0902(7) Uani 1 1 d . . . . .
N1 N 0.4602(3) 0.5484(3) 0.2392(3) 0.0617(14) Uani 1 1 d . . . . .
N2 N 0.4679(2) 0.5703(3) 0.1138(3) 0.0612(14) Uani 1 1 d . . . . .
N3 N 0.3850(3) 0.6136(4) 0.1591(3) 0.0726(17) Uani 1 1 d . . . . .
H3 H 0.346749 0.636466 0.150119 0.087 Uiso 1 1 calc R U . . .
C23 C 0.4743(3) 0.3352(4) 0.2433(3) 0.0587(17) Uani 1 1 d . . . . .
C5 C 0.4116(3) 0.6099(4) 0.1101(3) 0.0618(18) Uani 1 1 d . . . . .
C6 C 0.4045(3) 0.5895(4) 0.2188(3) 0.0620(18) Uani 1 1 d . . . . .
C29 C 0.6687(3) 0.5589(4) 0.2876(3) 0.0615(17) Uani 1 1 d . . . . .
C17 C 0.6769(3) 0.5263(5) 0.1696(3) 0.0670(19) Uani 1 1 d . . . . .
C11 C 0.4687(3) 0.3139(4) 0.1179(3) 0.0658(18) Uani 1 1 d . . . . .
C35 C 0.6441(3) 0.4017(4) 0.2429(3) 0.0662(19) Uani 1 1 d . . . . .
H35A H 0.689435 0.389957 0.242341 0.079 Uiso 1 1 calc R U . . .
H35B H 0.641568 0.395054 0.284408 0.079 Uiso 1 1 calc R U . . .
C36 C 0.5971(3) 0.3425(4) 0.2023(3) 0.0703(19) Uani 1 1 d . . . . .
H36A H 0.601855 0.292182 0.222780 0.084 Uiso 1 1 calc R U . . .
H36B H 0.609699 0.335939 0.164811 0.084 Uiso 1 1 calc R U . . .
C10 C 0.4758(4) 0.5269(5) 0.2980(4) 0.079(2) Uani 1 1 d . . . . .
H10 H 0.515163 0.498848 0.313142 0.094 Uiso 1 1 calc R U . . .
C28 C 0.5107(4) 0.2950(5) 0.2935(4) 0.081(2) Uani 1 1 d . . . . .
H28 H 0.555300 0.282827 0.297996 0.097 Uiso 1 1 calc R U . . .
C9 C 0.4388(4) 0.5428(5) 0.3371(4) 0.082(2) Uani 1 1 d . . . . .
H9 H 0.451501 0.524940 0.377090 0.098 Uiso 1 1 calc R U . . .
C7 C 0.3641(3) 0.6110(5) 0.2567(4) 0.076(2) Uani 1 1 d . . . . .
H7 H 0.326178 0.641455 0.241466 0.092 Uiso 1 1 calc R U . . .
C30 C 0.6391(4) 0.6242(5) 0.3052(4) 0.081(2) Uani 1 1 d . . . . .
H30 H 0.596639 0.638674 0.282369 0.098 Uiso 1 1 calc R U . . .
C24 C 0.4080(3) 0.3499(5) 0.2370(4) 0.079(2) Uani 1 1 d . . . . .
H24 H 0.383302 0.376013 0.202473 0.095 Uiso 1 1 calc R U . . .
C8 C 0.3808(4) 0.5870(5) 0.3150(4) 0.085(2) Uani 1 1 d . . . . .
H8 H 0.354077 0.599648 0.340239 0.102 Uiso 1 1 calc R U . . .
C4 C 0.3777(4) 0.6503(5) 0.0566(4) 0.082(2) Uani 1 1 d . . . . .
H4 H 0.338306 0.676885 0.055055 0.099 Uiso 1 1 calc R U . . .
C34 C 0.7320(4) 0.5383(5) 0.3242(4) 0.091(3) Uani 1 1 d . . . . .
H34 H 0.753899 0.494876 0.314496 0.109 Uiso 1 1 calc R U . . .
C1 C 0.4920(4) 0.5741(5) 0.0654(4) 0.094(3) Uani 1 1 d . . . . .
H1 H 0.532511 0.549314 0.068054 0.113 Uiso 1 1 calc R U . . .
C12 C 0.4185(4) 0.3480(5) 0.0744(4) 0.088(2) Uani 1 1 d . . . . .
H12 H 0.406302 0.399521 0.078744 0.105 Uiso 1 1 calc R U . . .
C3 C 0.4021(4) 0.6503(5) 0.0083(4) 0.095(3) Uani 1 1 d . . . . .
H3A H 0.379617 0.675768 -0.027350 0.115 Uiso 1 1 calc R U . . .
C25 C 0.3769(4) 0.3273(6) 0.2803(5) 0.100(3) Uani 1 1 d . . . . .
H25 H 0.332134 0.338872 0.275417 0.120 Uiso 1 1 calc R U . . .
C32 C 0.7314(6) 0.6468(6) 0.3898(4) 0.107(3) Uani 1 1 d . . . . .
H32 H 0.752518 0.676242 0.423852 0.129 Uiso 1 1 calc R U . . .
C16 C 0.4871(4) 0.2379(5) 0.1096(4) 0.096(3) Uani 1 1 d . . . . .
H16 H 0.521976 0.215063 0.139009 0.115 Uiso 1 1 calc R U . . .
C20 C 0.7505(5) 0.5620(8) 0.0893(5) 0.114(3) Uani 1 1 d . U . . .
H20 H 0.775357 0.574312 0.062389 0.137 Uiso 1 1 calc R U . . .
C31 C 0.6703(5) 0.6683(5) 0.3555(4) 0.099(3) Uani 1 1 d . . . . .
H31 H 0.649437 0.712443 0.365585 0.118 Uiso 1 1 calc R U . . .
C33 C 0.7621(4) 0.5830(6) 0.3752(4) 0.104(3) Uani 1 1 d . . . . .
H33 H 0.803922 0.568691 0.399599 0.125 Uiso 1 1 calc R U . . .
C27 C 0.4788(6) 0.2726(6) 0.3381(4) 0.106(3) Uani 1 1 d . . . . .
H27 H 0.503569 0.247345 0.373065 0.128 Uiso 1 1 calc R U . . .
C22 C 0.6936(5) 0.4715(6) 0.1335(5) 0.110(3) Uani 1 1 d . . . . .
H22 H 0.681328 0.419871 0.137390 0.132 Uiso 1 1 calc R U . . .
C18 C 0.7003(4) 0.6016(6) 0.1667(4) 0.099(3) Uani 1 1 d . . . . .
H18 H 0.690993 0.640466 0.191643 0.119 Uiso 1 1 calc R U . . .
C19 C 0.7382(5) 0.6193(7) 0.1258(5) 0.116(4) Uani 1 1 d . . . . .
H19 H 0.754479 0.669602 0.123982 0.139 Uiso 1 1 calc R U . . .
C2 C 0.4618(5) 0.6113(6) 0.0124(4) 0.108(3) Uani 1 1 d . U . . .
H2 H 0.480578 0.610789 -0.020155 0.129 Uiso 1 1 calc R U . . .
C26 C 0.4134(6) 0.2869(6) 0.3314(4) 0.112(3) Uani 1 1 d . . . . .
H26 H 0.392987 0.269978 0.360624 0.134 Uiso 1 1 calc R U . . .
O1 O 0.3130(4) 0.7721(6) 0.1453(5) 0.201(4) Uani 1 1 d . U . . .
C13 C 0.3846(5) 0.3032(8) 0.0216(5) 0.121(4) Uani 1 1 d . . . . .
H13 H 0.348441 0.324005 -0.007560 0.146 Uiso 1 1 calc R U . . .
C14 C 0.4066(5) 0.2305(7) 0.0157(4) 0.116(3) Uani 1 1 d . . . . .
H14 H 0.387398 0.203156 -0.019973 0.139 Uiso 1 1 calc R U . . .
C15 C 0.4552(5) 0.1952(6) 0.0590(5) 0.122(4) Uani 1 1 d . . . . .
H15 H 0.466802 0.143363 0.054693 0.146 Uiso 1 1 calc R U . . .
C21 C 0.7286(6) 0.4887(8) 0.0904(5) 0.141(4) Uani 1 1 d . . . . .
H21 H 0.736098 0.450772 0.063911 0.169 Uiso 1 1 calc R U . . .
O2 O 0.2123(7) 0.7601(9) 0.1635(8) 0.318(7) Uani 1 1 d . U . . .
O3 O 0.2288(6) 0.8471(7) 0.1071(6) 0.256(6) Uani 1 1 d . . . . .
C38 C 0.8930(7) 0.4561(10) 0.5167(7) 0.145(5) Uani 1 1 d . . . . .
C39 C 0.9187(10) 0.3787(11) 0.5216(10) 0.305(13) Uani 1 1 d . . . . .
H39A H 0.926497 0.363565 0.483639 0.458 Uiso 1 1 calc R U . . .
H39B H 0.886962 0.343559 0.531061 0.458 Uiso 1 1 calc R U . . .
H39C H 0.959814 0.376536 0.553219 0.458 Uiso 1 1 calc R U . . .
O5 O 0.9057(7) 0.5037(8) 0.4835(6) 0.236(6) Uani 1 1 d . . . . .
C37 C 0.8457(14) 0.4675(13) 0.5467(13) 0.376(18) Uani 1 1 d . . . . .
H37A H 0.803691 0.447674 0.522563 0.563 Uiso 1 1 calc R U . . .
H37B H 0.841656 0.522459 0.553668 0.563 Uiso 1 1 calc R U . . .
H37C H 0.858361 0.440509 0.584928 0.563 Uiso 1 1 calc R U . . .
O4 O 0.2368(4) 0.7149(8) 0.0836(6) 0.303(7) Uani 1 1 d . U . . .

loop_
_atom_site_aniso_label
_atom_site_aniso_U_11
_atom_site_aniso_U_22
_atom_site_aniso_U_33
_atom_site_aniso_U_23
_atom_site_aniso_U_13
_atom_site_aniso_U_12
Cu1 0.0528(5) 0.0583(5) 0.0669(5) 0.0095(4) 0.0186(4) 0.0149(4)
P1 0.0536(10) 0.0553(10) 0.0655(11) 0.0039(9) 0.0130(8) 0.0074(8)
P2 0.0491(9) 0.0552(10) 0.0707(12) 0.0074(9) 0.0151(8) 0.0073(8)
Cl1 0.0720(13) 0.0818(15) 0.1150(18) -0.0293(13) 0.0224(12) 0.0031(11)
N1 0.061(3) 0.062(4) 0.062(4) 0.002(3) 0.016(3) 0.008(3)
N2 0.055(3) 0.065(4) 0.068(4) 0.008(3) 0.024(3) 0.020(3)
N3 0.057(3) 0.088(5) 0.076(4) 0.008(4) 0.023(3) 0.030(3)
C23 0.069(4) 0.044(4) 0.063(4) -0.001(3) 0.018(3) -0.003(3)
C5 0.061(4) 0.058(4) 0.064(5) 0.008(4) 0.012(4) 0.016(3)
C6 0.049(4) 0.060(4) 0.080(5) -0.004(4) 0.022(4) 0.002(3)
C29 0.051(4) 0.067(5) 0.065(4) 0.005(4) 0.015(3) 0.004(3)
C17 0.055(4) 0.072(5) 0.071(5) 0.014(4) 0.013(3) 0.004(3)
C11 0.061(4) 0.067(5) 0.069(5) -0.005(4) 0.015(4) 0.005(3)
C35 0.049(4) 0.062(4) 0.082(5) 0.017(4) 0.009(3) 0.014(3)
C36 0.064(4) 0.062(5) 0.085(5) 0.001(4) 0.022(4) 0.010(3)
C10 0.090(6) 0.078(5) 0.071(6) -0.003(4) 0.027(5) 0.004(4)
C28 0.084(5) 0.081(6) 0.075(5) 0.019(5) 0.014(4) 0.009(4)
C9 0.103(6) 0.082(6) 0.069(5) -0.002(4) 0.039(5) -0.009(5)
C7 0.057(4) 0.083(6) 0.097(6) -0.009(5) 0.034(4) 0.005(4)
C30 0.070(5) 0.068(5) 0.103(6) -0.011(5) 0.018(4) -0.002(4)
C24 0.058(4) 0.101(6) 0.078(5) 0.015(5) 0.017(4) 0.002(4)
C8 0.092(6) 0.083(6) 0.098(7) -0.030(5) 0.056(5) -0.022(5)
C4 0.072(5) 0.090(6) 0.080(6) -0.002(5) 0.013(4) 0.032(4)
C34 0.078(5) 0.090(6) 0.092(6) 0.008(5) 0.001(5) 0.021(4)
C1 0.077(5) 0.128(8) 0.082(6) 0.037(5) 0.030(4) 0.047(5)
C12 0.079(5) 0.095(6) 0.078(6) -0.004(5) 0.004(4) 0.011(4)
C3 0.096(6) 0.108(7) 0.074(6) 0.016(5) 0.010(5) 0.035(5)
C25 0.083(6) 0.125(8) 0.103(7) 0.000(6) 0.044(6) -0.007(5)
C32 0.127(8) 0.099(8) 0.086(7) -0.011(6) 0.012(6) -0.016(6)
C16 0.109(7) 0.081(6) 0.082(6) -0.009(5) -0.002(5) 0.004(5)
C20 0.091(6) 0.150(8) 0.103(6) 0.024(6) 0.029(5) -0.006(6)
C31 0.104(7) 0.079(6) 0.107(7) -0.017(6) 0.020(6) -0.003(5)
C33 0.087(6) 0.108(8) 0.095(7) 0.001(6) -0.013(5) -0.003(6)
C27 0.140(9) 0.113(8) 0.064(6) 0.016(5) 0.025(6) 0.010(7)
C22 0.111(7) 0.112(8) 0.129(9) -0.001(6) 0.072(7) 0.003(6)
C18 0.097(6) 0.108(8) 0.096(7) 0.022(6) 0.033(5) -0.011(5)
C19 0.101(7) 0.122(9) 0.107(8) 0.033(7) -0.001(6) -0.033(6)
C2 0.108(6) 0.137(7) 0.090(6) 0.029(5) 0.047(5) 0.037(5)
C26 0.146(9) 0.120(8) 0.080(7) 0.000(6) 0.049(7) -0.036(7)
O1 0.123(6) 0.214(9) 0.242(9) -0.115(8) 0.007(6) 0.027(6)
C13 0.089(7) 0.162(11) 0.094(8) -0.009(8) -0.008(6) 0.010(7)
C14 0.128(9) 0.146(10) 0.065(6) -0.034(7) 0.012(6) -0.013(7)
C15 0.151(9) 0.101(8) 0.090(7) -0.026(6) -0.006(7) 0.011(6)
C21 0.148(10) 0.163(13) 0.140(10) -0.007(9) 0.086(8) 0.002(8)
O2 0.365(13) 0.273(13) 0.437(15) 0.054(11) 0.317(12) 0.025(10)
O3 0.295(13) 0.233(12) 0.271(13) 0.131(10) 0.129(10) 0.162(11)
C38 0.144(11) 0.154(14) 0.128(11) -0.015(10) 0.024(9) -0.017(10)
C39 0.37(3) 0.181(18) 0.38(3) 0.012(19) 0.12(2) 0.138(19)
O5 0.246(14) 0.243(15) 0.223(13) 0.062(10) 0.071(10) -0.041(10)
C37 0.45(4) 0.36(3) 0.46(4) -0.02(3) 0.37(4) 0.06(3)
O4 0.132(7) 0.343(12) 0.430(14) -0.302(12) 0.070(8) -0.041(7)

loop_
_atom_type_symbol
_atom_type_description
_atom_type_scat_dispersion_real
_atom_type_scat_dispersion_imag
_atom_type_scat_source
C C 0.0033 0.0016 'International Tables Vol C Tables 4.2.6.8 and 6.1.1.4'
H H 0.0000 0.0000 'International Tables Vol C Tables 4.2.6.8 and 6.1.1.4'
Cl Cl 0.1484 0.1585 'International Tables Vol C Tables 4.2.6.8 and 6.1.1.4'
Cu Cu 0.3201 1.2651 'International Tables Vol C Tables 4.2.6.8 and 6.1.1.4'
N N 0.0061 0.0033 'International Tables Vol C Tables 4.2.6.8 and 6.1.1.4'
O O 0.0106 0.0060 'International Tables Vol C Tables 4.2.6.8 and 6.1.1.4'
P P 0.1023 0.0942 'International Tables Vol C Tables 4.2.6.8 and 6.1.1.4'

loop_
_geom_angle_atom_site_label_1
_geom_angle_atom_site_label_2
_geom_angle_atom_site_label_3
_geom_angle
_geom_angle_site_symmetry_1
_geom_angle_site_symmetry_3
_geom_angle_publ_flag
P2 Cu1 P1 92.14(7) . . ?
N1 Cu1 P1 109.36(17) . . ?
N1 Cu1 P2 119.20(16) . . ?
N2 Cu1 P1 121.73(17) . . ?
N2 Cu1 P2 121.77(16) . . ?
N2 Cu1 N1 94.2(2) . . ?
C23 P1 Cu1 112.3(2) . . ?
C23 P1 C11 103.2(3) . . ?
C23 P1 C36 107.6(3) . . ?
C11 P1 Cu1 125.4(2) . . ?
C11 P1 C36 103.1(3) . . ?
C36 P1 Cu1 103.9(2) . . ?
C29 P2 Cu1 121.3(2) . . ?
C29 P2 C17 101.6(3) . . ?
C29 P2 C35 104.1(3) . . ?
C17 P2 Cu1 119.7(2) . . ?
C17 P2 C35 105.3(3) . . ?
C35 P2 Cu1 102.9(2) . . ?
O2 Cl1 O1 115.0(10) . . ?
O2 Cl1 O3 102.1(8) . . ?
O2 Cl1 O4 113.5(10) . . ?
O3 Cl1 O1 103.6(7) . . ?
O4 Cl1 O1 99.7(5) . . ?
O4 Cl1 O3 123.0(10) . . ?
C6 N1 Cu1 124.0(5) . . ?
C6 N1 C10 116.5(6) . . ?
C10 N1 Cu1 119.0(5) . . ?
C5 N2 Cu1 123.7(5) . . ?
C5 N2 C1 116.3(6) . . ?
C1 N2 Cu1 120.0(4) . . ?
C5 N3 H3 112.2 . . ?
C6 N3 H3 112.2 . . ?
C6 N3 C5 135.7(5) . . ?
C28 C23 P1 124.0(6) . . ?
C24 C23 P1 116.7(5) . . ?
C24 C23 C28 119.3(7) . . ?
N2 C5 N3 120.7(6) . . ?
N2 C5 C4 121.8(6) . . ?
N3 C5 C4 117.5(6) . . ?
N1 C6 N3 120.1(6) . . ?
N1 C6 C7 122.2(7) . . ?
N3 C6 C7 117.8(6) . . ?
C30 C29 P2 120.4(5) . . ?
C30 C29 C34 116.6(7) . . ?
C34 C29 P2 122.9(6) . . ?
C22 C17 P2 122.8(7) . . ?
C22 C17 C18 117.5(8) . . ?
C18 C17 P2 119.8(7) . . ?
C12 C11 P1 117.0(6) . . ?
C12 C11 C16 119.2(7) . . ?
C16 C11 P1 123.8(6) . . ?
P2 C35 H35A 108.6 . . ?
P2 C35 H35B 108.6 . . ?
H35A C35 H35B 107.6 . . ?
C36 C35 P2 114.6(4) . . ?
C36 C35 H35A 108.6 . . ?
C36 C35 H35B 108.6 . . ?
P1 C36 H36A 109.2 . . ?
P1 C36 H36B 109.2 . . ?
C35 C36 P1 112.1(5) . . ?
C35 C36 H36A 109.2 . . ?
C35 C36 H36B 109.2 . . ?
H36A C36 H36B 107.9 . . ?
N1 C10 H10 117.4 . . ?
N1 C10 C9 125.2(8) . . ?
C9 C10 H10 117.4 . . ?
C23 C28 H28 120.8 . . ?
C23 C28 C27 118.5(8) . . ?
C27 C28 H28 120.8 . . ?
C10 C9 H9 121.3 . . ?
C10 C9 C8 117.4(8) . . ?
C8 C9 H9 121.3 . . ?
C6 C7 H7 120.3 . . ?
C8 C7 C6 119.4(7) . . ?
C8 C7 H7 120.3 . . ?
C29 C30 H30 118.8 . . ?
C31 C30 C29 122.5(7) . . ?
C31 C30 H30 118.8 . . ?
C23 C24 H24 119.0 . . ?
C23 C24 C25 122.0(7) . . ?
C25 C24 H24 119.0 . . ?
C9 C8 H8 120.4 . . ?
C7 C8 C9 119.2(7) . . ?
C7 C8 H8 120.4 . . ?
C5 C4 H4 120.0 . . ?
C3 C4 C5 120.1(7) . . ?
C3 C4 H4 120.0 . . ?
C29 C34 H34 120.0 . . ?
C33 C34 C29 119.9(8) . . ?
C33 C34 H34 120.0 . . ?
N2 C1 H1 117.5 . . ?
N2 C1 C2 124.9(7) . . ?
C2 C1 H1 117.5 . . ?
C11 C12 H12 120.4 . . ?
C11 C12 C13 119.2(8) . . ?
C13 C12 H12 120.4 . . ?
C4 C3 H3A 120.7 . . ?
C4 C3 C2 118.7(8) . . ?
C2 C3 H3A 120.7 . . ?
C24 C25 H25 120.4 . . ?
C24 C25 C26 119.1(8) . . ?
C26 C25 H25 120.4 . . ?
C31 C32 H32 119.7 . . ?
C31 C32 C33 120.7(9) . . ?
C33 C32 H32 119.7 . . ?
C11 C16 H16 119.1 . . ?
C15 C16 C11 121.7(8) . . ?
C15 C16 H16 119.1 . . ?
C19 C20 H20 118.6 . . ?
C21 C20 H20 118.6 . . ?
C21 C20 C19 122.8(11) . . ?
C30 C31 H31 120.4 . . ?
C32 C31 C30 119.3(9) . . ?
C32 C31 H31 120.4 . . ?
C34 C33 H33 119.5 . . ?
C32 C33 C34 121.0(8) . . ?
C32 C33 H33 119.5 . . ?
C28 C27 H27 119.1 . . ?
C26 C27 C28 121.8(9) . . ?
C26 C27 H27 119.1 . . ?
C17 C22 H22 118.3 . . ?
C17 C22 C21 123.3(10) . . ?
C21 C22 H22 118.3 . . ?
C17 C18 H18 120.0 . . ?
C17 C18 C19 119.9(10) . . ?
C19 C18 H18 120.0 . . ?
C20 C19 C18 119.2(10) . . ?
C20 C19 H19 120.4 . . ?
C18 C19 H19 120.4 . . ?
C1 C2 C3 118.1(8) . . ?
C1 C2 H2 120.9 . . ?
C3 C2 H2 120.9 . . ?
C25 C26 H26 120.4 . . ?
C27 C26 C25 119.2(9) . . ?
C27 C26 H26 120.4 . . ?
C12 C13 H13 120.9 . . ?
C14 C13 C12 118.2(9) . . ?
C14 C13 H13 120.9 . . ?
C13 C14 H14 118.4 . . ?
C13 C14 C15 123.2(9) . . ?
C15 C14 H14 118.4 . . ?
C16 C15 H15 120.9 . . ?
C14 C15 C16 118.2(10) . . ?
C14 C15 H15 120.9 . . ?
C20 C21 C22 117.0(11) . . ?
C20 C21 H21 121.5 . . ?
C22 C21 H21 121.5 . . ?
O5 C38 C39 122.9(19) . . ?
O5 C38 C37 123(2) . . ?
C37 C38 C39 113.8(19) . . ?
C38 C39 H39A 109.5 . . ?
C38 C39 H39B 109.5 . . ?
C38 C39 H39C 109.5 . . ?
H39A C39 H39B 109.5 . . ?
H39A C39 H39C 109.5 . . ?
H39B C39 H39C 109.5 . . ?
C38 C37 H37A 109.5 . . ?
C38 C37 H37B 109.5 . . ?
C38 C37 H37C 109.5 . . ?
H37A C37 H37B 109.5 . . ?
H37A C37 H37C 109.5 . . ?
H37B C37 H37C 109.5 . . ?

loop_
_geom_bond_atom_site_label_1
_geom_bond_atom_site_label_2
_geom_bond_distance
_geom_bond_site_symmetry_2
_geom_bond_publ_flag
Cu1 P1 2.2666(19) . ?
Cu1 P2 2.2387(18) . ?
Cu1 N1 2.015(5) . ?
Cu1 N2 1.995(5) . ?
P1 C23 1.819(7) . ?
P1 C11 1.832(7) . ?
P1 C36 1.845(6) . ?
P2 C29 1.801(7) . ?
P2 C17 1.818(8) . ?
P2 C35 1.839(6) . ?
Cl1 O1 1.387(8) . ?
Cl1 O2 1.287(11) . ?
Cl1 O3 1.356(10) . ?
Cl1 O4 1.306(8) . ?
N1 C6 1.327(8) . ?
N1 C10 1.346(9) . ?
N2 C5 1.337(7) . ?
N2 C1 1.337(9) . ?
N3 H3 0.8600 . ?
N3 C5 1.382(8) . ?
N3 C6 1.375(8) . ?
C23 C28 1.374(9) . ?
C23 C24 1.372(9) . ?
C5 C4 1.413(9) . ?
C6 C7 1.412(9) . ?
C29 C30 1.387(9) . ?
C29 C34 1.400(9) . ?
C17 C22 1.355(11) . ?
C17 C18 1.383(11) . ?
C11 C12 1.360(9) . ?
C11 C16 1.382(10) . ?
C35 H35A 0.9700 . ?
C35 H35B 0.9700 . ?
C35 C36 1.532(9) . ?
C36 H36A 0.9700 . ?
C36 H36B 0.9700 . ?
C10 H10 0.9300 . ?
C10 C9 1.359(10) . ?
C28 H28 0.9300 . ?
C28 C27 1.413(11) . ?
C9 H9 0.9300 . ?
C9 C8 1.397(11) . ?
C7 H7 0.9300 . ?
C7 C8 1.347(11) . ?
C30 H30 0.9300 . ?
C30 C31 1.379(11) . ?
C24 H24 0.9300 . ?
C24 C25 1.378(10) . ?
C8 H8 0.9300 . ?
C4 H4 0.9300 . ?
C4 C3 1.336(11) . ?
C34 H34 0.9300 . ?
C34 C33 1.390(12) . ?
C1 H1 0.9300 . ?
C1 C2 1.361(10) . ?
C12 H12 0.9300 . ?
C12 C13 1.441(12) . ?
C3 H3A 0.9300 . ?
C3 C2 1.392(10) . ?
C25 H25 0.9300 . ?
C25 C26 1.390(12) . ?
C32 H32 0.9300 . ?
C32 C31 1.351(12) . ?
C32 C33 1.352(12) . ?
C16 H16 0.9300 . ?
C16 C15 1.377(11) . ?
C20 H20 0.9300 . ?
C20 C19 1.355(14) . ?
C20 C21 1.337(14) . ?
C31 H31 0.9300 . ?
C33 H33 0.9300 . ?
C27 H27 0.9300 . ?
C27 C26 1.352(12) . ?
C22 H22 0.9300 . ?
C22 C21 1.406(13) . ?
C18 H18 0.9300 . ?
C18 C19 1.410(13) . ?
C19 H19 0.9300 . ?
C2 H2 0.9300 . ?
C26 H26 0.9300 . ?
C13 H13 0.9300 . ?
C13 C14 1.344(14) . ?
C14 H14 0.9300 . ?
C14 C15 1.349(12) . ?
C15 H15 0.9300 . ?
C21 H21 0.9300 . ?
C38 C39 1.420(19) . ?
C38 O5 1.191(15) . ?
C38 C37 1.36(2) . ?
C39 H39A 0.9600 . ?
C39 H39B 0.9600 . ?
C39 H39C 0.9600 . ?
C37 H37A 0.9600 . ?
C37 H37B 0.9600 . ?
C37 H37C 0.9600 . ?

loop_
_geom_torsion_atom_site_label_1
_geom_torsion_atom_site_label_2
_geom_torsion_atom_site_label_3
_geom_torsion_atom_site_label_4
_geom_torsion
_geom_torsion_site_symmetry_1
_geom_torsion_site_symmetry_2
_geom_torsion_site_symmetry_3
_geom_torsion_site_symmetry_4
_geom_torsion_publ_flag
Cu1 P1 C23 C28 -109.8(6) . . . . ?
Cu1 P1 C23 C24 68.3(6) . . . . ?
Cu1 P1 C11 C12 -26.0(7) . . . . ?
Cu1 P1 C11 C16 152.9(6) . . . . ?
Cu1 P1 C36 C35 29.7(6) . . . . ?
Cu1 P2 C29 C30 -24.7(7) . . . . ?
Cu1 P2 C29 C34 154.9(6) . . . . ?
Cu1 P2 C17 C22 -85.0(7) . . . . ?
Cu1 P2 C17 C18 95.3(6) . . . . ?
Cu1 P2 C35 C36 34.6(6) . . . . ?
Cu1 N1 C6 N3 -7.7(9) . . . . ?
Cu1 N1 C6 C7 173.1(5) . . . . ?
Cu1 N1 C10 C9 -171.3(6) . . . . ?
Cu1 N2 C5 N3 5.3(9) . . . . ?
Cu1 N2 C5 C4 -175.5(5) . . . . ?
Cu1 N2 C1 C2 175.1(8) . . . . ?
P1 C23 C28 C27 175.9(6) . . . . ?
P1 C23 C24 C25 -176.6(7) . . . . ?
P1 C11 C12 C13 -179.2(7) . . . . ?
P1 C11 C16 C15 179.9(8) . . . . ?
P2 C29 C30 C31 -179.0(7) . . . . ?
P2 C29 C34 C33 -180.0(7) . . . . ?
P2 C17 C22 C21 175.1(8) . . . . ?
P2 C17 C18 C19 -178.3(6) . . . . ?
P2 C35 C36 P1 -43.7(7) . . . . ?
N1 C6 C7 C8 -2.3(11) . . . . ?
N1 C10 C9 C8 -2.0(12) . . . . ?
N2 C5 C4 C3 -0.7(12) . . . . ?
N2 C1 C2 C3 1.6(16) . . . . ?
N3 C5 C4 C3 178.4(8) . . . . ?
N3 C6 C7 C8 178.4(7) . . . . ?
C23 P1 C11 C12 104.1(6) . . . . ?
C23 P1 C11 C16 -77.0(7) . . . . ?
C23 P1 C36 C35 -89.6(6) . . . . ?
C23 C28 C27 C26 2.7(14) . . . . ?
C23 C24 C25 C26 -1.3(14) . . . . ?
C5 N2 C1 C2 -3.5(13) . . . . ?
C5 N3 C6 N1 -4.6(12) . . . . ?
C5 N3 C6 C7 174.6(7) . . . . ?
C5 C4 C3 C2 -1.3(14) . . . . ?
C6 N1 C10 C9 1.2(11) . . . . ?
C6 N3 C5 N2 6.0(13) . . . . ?
C6 N3 C5 C4 -173.2(8) . . . . ?
C6 C7 C8 C9 1.5(12) . . . . ?
C29 P2 C17 C22 138.3(7) . . . . ?
C29 P2 C17 C18 -41.4(7) . . . . ?
C29 P2 C35 C36 162.0(5) . . . . ?
C29 C30 C31 C32 -1.4(14) . . . . ?
C29 C34 C33 C32 -0.6(15) . . . . ?
C17 P2 C29 C30 111.1(6) . . . . ?
C17 P2 C29 C34 -69.3(7) . . . . ?
C17 P2 C35 C36 -91.6(6) . . . . ?
C17 C22 C21 C20 5.5(17) . . . . ?
C17 C18 C19 C20 0.7(13) . . . . ?
C11 P1 C23 C28 112.6(6) . . . . ?
C11 P1 C23 C24 -69.3(6) . . . . ?
C11 P1 C36 C35 161.8(5) . . . . ?
C11 C12 C13 C14 -3.8(15) . . . . ?
C11 C16 C15 C14 2.7(16) . . . . ?
C35 P2 C29 C30 -139.7(6) . . . . ?
C35 P2 C29 C34 39.8(7) . . . . ?
C35 P2 C17 C22 30.0(8) . . . . ?
C35 P2 C17 C18 -149.7(6) . . . . ?
C36 P1 C23 C28 4.0(7) . . . . ?
C36 P1 C23 C24 -177.9(6) . . . . ?
C36 P1 C11 C12 -144.0(6) . . . . ?
C36 P1 C11 C16 35.0(8) . . . . ?
C10 N1 C6 N3 -179.8(6) . . . . ?
C10 N1 C6 C7 1.0(10) . . . . ?
C10 C9 C8 C7 0.5(12) . . . . ?
C28 C23 C24 C25 1.6(12) . . . . ?
C28 C27 C26 C25 -2.4(16) . . . . ?
C30 C29 C34 C33 -0.4(12) . . . . ?
C24 C23 C28 C27 -2.2(11) . . . . ?
C24 C25 C26 C27 1.7(15) . . . . ?
C4 C3 C2 C1 0.9(15) . . . . ?
C34 C29 C30 C31 1.4(12) . . . . ?
C1 N2 C5 N3 -176.1(7) . . . . ?
C1 N2 C5 C4 3.0(11) . . . . ?
C12 C11 C16 C15 -1.2(13) . . . . ?
C12 C13 C14 C15 5.6(18) . . . . ?
C16 C11 C12 C13 1.8(12) . . . . ?
C31 C32 C33 C34 0.7(16) . . . . ?
C33 C32 C31 C30 0.3(15) . . . . ?
C22 C17 C18 C19 2.0(12) . . . . ?
C18 C17 C22 C21 -5.2(14) . . . . ?
C19 C20 C21 C22 -2.6(18) . . . . ?
C13 C14 C15 C16 -5.0(18) . . . . ?
C21 C20 C19 C18 -0.4(17) . . . . ?
